data_4505345
loop_
_publ_author_name
'Draper, Neil D.'
'Batchelor, Raymond J.'
'Leznoff, Daniel B.'

_publ_section_title
;
 Tuning the Structures of Mercury Cyanide-Based Coordination Polymers with
 Transition Metal Cations
;
_journal_issue 3
_journal_name_full 'Crystal Growth &amp; Design'
_journal_page_first 621
_journal_paper_doi 10.1021/cg034248m
_journal_volume 4
_journal_year 2004
_chemical_compound_source
;
?
;
_chemical_formula_moiety ' C26 H16 Cl2 Hg1 Mn1 N6 '
_chemical_formula_sum 'C26 H16 Cl2 Hg Mn N6'
_chemical_formula_weight 738.88
_space_group_IT_number 13
_symmetry_cell_setting monoclinic
_symmetry_space_group_name_Hall '-P 2yac'
_symmetry_space_group_name_H-M 'P 1 2/n 1'
_audit_creation_date 03-14-11
_audit_creation_method CRYSTALS_ver_12-03-99
_cell_angle_alpha 90
_cell_angle_beta 107.42(3)
_cell_angle_gamma 90
_cell_formula_units_Z 4
_cell_length_a 15.998(5)
_cell_length_b 8.853(3)
_cell_length_c 18.797(8)
_cell_measurement_reflns_used 0
_cell_measurement_temperature 293
_cell_measurement_theta_max 0
_cell_measurement_theta_min 0
_cell_volume 2540.1(16)
_computing_cell_refinement
; 
 SPARE 
;
_computing_data_collection
; 
 DATA COLLECTION 
;
_computing_data_reduction
; 
 SPARE 
;
_computing_molecular_graphics Ortep-3
_computing_publication_material CRYSTALS
_computing_structure_refinement CRYSTALS
_computing_structure_solution 'SIR 92'
_diffrn_ambient_temperature 293
_diffrn_measured_fraction_theta_max 0.954
_diffrn_measurement_device_type
; 
Rigaku RAPID RAXIS
;
_diffrn_measurement_method \w
_diffrn_radiation_monochromator graphite
_diffrn_radiation_type 'Cu K\a'
_diffrn_radiation_wavelength 1.54180
_diffrn_reflns_av_R_equivalents 0.00
_diffrn_reflns_limit_h_max 19
_diffrn_reflns_limit_h_min 0
_diffrn_reflns_limit_k_max 10
_diffrn_reflns_limit_k_min 0
_diffrn_reflns_limit_l_max 21
_diffrn_reflns_limit_l_min -21
_diffrn_reflns_number 15828
_diffrn_reflns_theta_max 68.23
_diffrn_reflns_theta_min 3.19
_diffrn_standards_decay_% 0.00
_diffrn_standards_interval_count 0
_diffrn_standards_interval_time 0
_diffrn_standards_number 0
_exptl_absorpt_coefficient_mu 16.891
_exptl_absorpt_correction_T_max 1.00
_exptl_absorpt_correction_T_min 0.3388
_exptl_absorpt_correction_type empirical
_exptl_crystal_colour ' yellow '
_exptl_crystal_density_diffrn 1.932
_exptl_crystal_description ' block '
_exptl_crystal_F_000 1395.750
_exptl_crystal_size_max 0.20
_exptl_crystal_size_mid 0.17
_exptl_crystal_size_min 0.00
_refine_diff_density_max 1.86
_refine_diff_density_min -1.82
_refine_ls_extinction_method None
_refine_ls_goodness_of_fit_ref 1.4414
_refine_ls_number_parameters 326
_refine_ls_number_reflns 2713
_refine_ls_R_factor_gt 0.0635
_refine_ls_shift/su_max 0.001134
_refine_ls_structure_factor_coef F
_refine_ls_weighting_details
;
w = 1/(.110E-01*F +0.00 *\s^2^(F ) + 0.00 ) 
;
_refine_ls_weighting_scheme calc
_refine_ls_wR_factor_ref 0.0643
_reflns_limit_h_max 18
_reflns_limit_h_min -19
_reflns_limit_k_max 10
_reflns_limit_k_min 0
_reflns_limit_l_max 21
_reflns_limit_l_min 0
_reflns_number_gt 2713
_reflns_number_total 4721
_reflns_threshold_expression >2.00\s(I)
_cod_data_source_file cg034248msi20031205_091740.cif
_cod_data_source_block Mn(phen)_cif
_cod_original_cell_volume 2540.1
_cod_original_sg_symbol_H-M 'P 1 2/n 1 '
_cod_original_formula_sum ' C26 H16 Cl2 Hg1 Mn1 N6 '
_cod_database_code 4505345

loop_
_symmetry_equiv_pos_as_xyz
x,y,z
-x,-y,-z
-x+1/2,y,-z+1/2
x+1/2,-y,z+1/2

loop_
_atom_site_label
_atom_site_type_symbol
_atom_site_fract_x
_atom_site_fract_y
_atom_site_fract_z
_atom_site_U_iso_or_equiv
_atom_site_occupancy
_atom_site_adp_type
HG1 HG 0.48530(5) 0.47346(7) 0.75152(4) 0.0531 1.0000 Uani
MN1 MN 0.49462(14) 0.0433(2) 0.74857(13) 0.0412 1.0000 Uani
CL1 CL 0.3859(3) 0.2283(4) 0.6758(2) 0.0537 1.0000 Uani
CL2 CL 0.5898(2) 0.2360(4) 0.8324(2) 0.0532 1.0000 Uani
N1 N 0.3509(12) 0.5379(18) 0.8427(9) 0.0950 1.0000 Uani
N2 N 0.6200(11) 0.5130(17) 0.6584(9) 0.0860 1.0000 Uani
N3 N 0.4277(8) -0.0115(13) 0.8344(7) 0.0485 1.0000 Uani
N4 N 0.5745(8) -0.1443(13) 0.8198(7) 0.0514 1.0000 Uani
N5 N 0.4318(7) -0.1417(11) 0.6639(6) 0.0409 1.0000 Uani
N6 N 0.5751(8) 0.0257(13) 0.6691(7) 0.0454 1.0000 Uani
C1 C 0.3996(12) 0.5114(17) 0.8124(11) 0.0715 1.0000 Uani
C2 C 0.5696(13) 0.5011(17) 0.6877(11) 0.0707 1.0000 Uani
C3 C 0.356(1) 0.0564(17) 0.8415(9) 0.0595 1.0000 Uani
C4 C 0.3233(12) 0.022(2) 0.9022(11) 0.0814 1.0000 Uani
C5 C 0.3642(13) -0.080(2) 0.955(1) 0.0742 1.0000 Uani
C6 C 0.4403(11) -0.1512(19) 0.950(1) 0.0603 1.0000 Uani
C7 C 0.4872(13) -0.258(2) 1.0023(11) 0.0771 1.0000 Uani
C8 C 0.5566(15) -0.325(2) 0.995(1) 0.0775 1.0000 Uani
C9 C 0.5913(12) -0.2909(18) 0.936(1) 0.0610 1.0000 Uani
C10 C 0.6649(13) -0.361(2) 0.9227(11) 0.0805 1.0000 Uani
C11 C 0.6926(12) -0.3226(16) 0.8644(12) 0.0802 1.0000 Uani
C12 C 0.649(1) -0.2121(15) 0.8162(9) 0.0555 1.0000 Uani
C13 C 0.5485(9) -0.1844(16) 0.8818(9) 0.0459 1.0000 Uani
C14 C 0.469(1) -0.1127(18) 0.8881(8) 0.0518 1.0000 Uani
C15 C 0.359(1) -0.2280(18) 0.6598(9) 0.0593 1.0000 Uani
C16 C 0.3269(11) -0.3370(18) 0.606(1) 0.0655 1.0000 Uani
C17 C 0.3667(12) -0.360(2) 0.552(1) 0.0746 1.0000 Uani
C18 C 0.4418(11) -0.2767(18) 0.554(1) 0.0621 1.0000 Uani
C19 C 0.4875(14) -0.294(2) 0.4993(11) 0.0745 1.0000 Uani
C20 C 0.5574(13) -0.213(2) 0.5006(11) 0.0757 1.0000 Uani
C21 C 0.5889(11) -0.103(2) 0.557(1) 0.0589 1.0000 Uani
C22 C 0.6645(13) -0.015(2) 0.564(1) 0.0794 1.0000 Uani
C23 C 0.690(1) 0.093(2) 0.618(1) 0.0733 1.0000 Uani
C24 C 0.6453(9) 0.1101(18) 0.6704(8) 0.0526 1.0000 Uani
C25 C 0.548(1) -0.0778(15) 0.6132(9) 0.0468 1.0000 Uani
C26 C 0.471(1) -0.1668(15) 0.6093(8) 0.0420 1.0000 Uani
H3 H 0.324(1) 0.1229(17) 0.8031(9) 0.079(15) 1.0000 Uiso
H4 H 0.2742(12) 0.077(2) 0.9073(11) 0.096(15) 1.0000 Uiso
H5 H 0.3403(13) -0.104(2) 0.994(1) 0.094(15) 1.0000 Uiso
H7 H 0.4679(13) -0.283(2) 1.0440(11) 0.090(15) 1.0000 Uiso
H8 H 0.5852(15) -0.399(2) 1.031(1) 0.097(15) 1.0000 Uiso
H10 H 0.6957(13) -0.438(2) 0.9555(11) 0.108(15) 1.0000 Uiso
H11 H 0.7419(12) -0.3702(16) 0.8559(12) 0.091(15) 1.0000 Uiso
H12 H 0.670(1) -0.1802(15) 0.7770(9) 0.073(15) 1.0000 Uiso
H15 H 0.328(1) -0.2108(18) 0.6951(9) 0.085(15) 1.0000 Uiso
H16 H 0.2778(11) -0.3969(18) 0.606(1) 0.086(15) 1.0000 Uiso
H17 H 0.3434(12) -0.432(2) 0.513(1) 0.100(15) 1.0000 Uiso
H19 H 0.4670(14) -0.367(2) 0.4608(11) 0.098(15) 1.0000 Uiso
H20 H 0.5863(13) -0.226(2) 0.4636(11) 0.091(15) 1.0000 Uiso
H22 H 0.6971(13) -0.029(2) 0.529(1) 0.092(15) 1.0000 Uiso
H23 H 0.739(1) 0.156(2) 0.619(1) 0.084(15) 1.0000 Uiso
H24 H 0.6643(9) 0.1840(18) 0.7084(8) 0.075(15) 1.0000 Uiso

loop_
_atom_site_aniso_label
_atom_site_aniso_U_11
_atom_site_aniso_U_22
_atom_site_aniso_U_33
_atom_site_aniso_U_23
_atom_site_aniso_U_13
_atom_site_aniso_U_12
Hg1 0.0628(5) 0.0347(3) 0.0627(5) -0.0004(4) 0.0199(3) -0.0001(4)
Mn1 0.0397(15) 0.0346(11) 0.0540(15) 0.0036(14) 0.0213(12) 0.0038(11)
Cl1 0.052(2) 0.043(2) 0.061(3) 0.002(2) 0.010(2) -0.0002(18)
Cl2 0.053(2) 0.040(2) 0.064(3) -0.004(2) 0.013(2) 0.0019(18)
N1 0.096(14) 0.093(12) 0.102(14) 0.007(11) 0.038(11) 0.038(11)
N2 0.067(11) 0.083(12) 0.108(14) 0.01(1) 0.03(1) 0.005(9)
N3 0.049(8) 0.042(8) 0.054(8) 0.009(6) 0.016(6) 0.003(6)
N4 0.034(7) 0.053(8) 0.06(1) 0.001(7) 0.012(7) 0.004(6)
N5 0.035(7) 0.028(6) 0.055(9) -0.002(6) 0.006(6) -0.001(5)
N6 0.044(7) 0.035(6) 0.059(8) 0.003(7) 0.017(6) -0.008(6)
C1 0.063(12) 0.04(1) 0.110(16) -0.00(1) 0.026(12) 0.016(9)
C2 0.069(13) 0.040(11) 0.109(16) 0.005(9) 0.035(12) 0.008(9)
C3 0.038(9) 0.066(12) 0.079(13) -0.020(9) 0.024(9) 0.004(8)
C4 0.067(12) 0.106(15) 0.092(15) -0.014(14) 0.057(12) -0.018(12)
C5 0.104(17) 0.077(13) 0.055(13) 0.00(1) 0.046(12) -0.022(12)
C6 0.058(12) 0.056(11) 0.071(14) -0.01(1) 0.03(1) -0.015(9)
C7 0.084(16) 0.056(13) 0.104(17) 0.009(11) 0.047(14) 0.000(11)
C8 0.110(19) 0.064(12) 0.046(13) 0.02(1) 0.005(12) -0.010(12)
C9 0.075(13) 0.04(1) 0.060(13) 0.005(9) 0.01(1) 0.008(9)
C10 0.076(15) 0.068(13) 0.080(15) 0.033(12) -0.003(12) 0.005(11)
C11 0.067(13) 0.031(9) 0.13(2) 0.009(11) 0.011(13) 0.033(9)
C12 0.05(1) 0.038(9) 0.085(13) -0.009(8) 0.03(1) -0.006(7)
C13 0.035(9) 0.039(9) 0.063(12) -0.012(8) 0.014(8) 0.003(7)
C14 0.05(1) 0.06(1) 0.044(11) -0.001(8) 0.013(8) -0.015(8)
C15 0.05(1) 0.065(12) 0.065(12) 0.02(1) 0.018(9) 0.000(9)
C16 0.055(11) 0.054(11) 0.076(14) -0.01(1) 0.00(1) -0.018(9)
C17 0.068(14) 0.072(13) 0.068(14) -0.008(11) -0.003(11) -0.004(11)
C18 0.060(11) 0.04(1) 0.071(14) 0.000(9) 0.00(1) 0.009(9)
C19 0.107(19) 0.052(13) 0.072(14) -0.008(9) 0.038(14) 0.018(11)
C20 0.081(15) 0.077(14) 0.074(15) 0.016(12) 0.031(12) 0.025(11)
C21 0.052(11) 0.064(11) 0.070(13) 0.02(1) 0.03(1) 0.017(9)
C22 0.087(15) 0.103(16) 0.062(14) 0.029(12) 0.043(12) 0.035(13)
C23 0.035(9) 0.111(15) 0.083(15) 0.033(13) 0.03(1) 0.00(1)
C24 0.036(9) 0.06(1) 0.053(11) 0.013(8) 0.007(8) -0.002(8)
C25 0.042(9) 0.034(7) 0.075(13) 0.010(8) 0.033(9) 0.006(7)
C26 0.05(1) 0.033(8) 0.048(11) 0.008(7) 0.025(8) 0.016(7)

loop_
_atom_type_symbol
_atom_type_scat_dispersion_real
_atom_type_scat_dispersion_imag
_atom_type_scat_Cromer_Mann_a1
_atom_type_scat_Cromer_Mann_b1
_atom_type_scat_Cromer_Mann_a2
_atom_type_scat_Cromer_Mann_b2
_atom_type_scat_Cromer_Mann_a3
_atom_type_scat_Cromer_Mann_b3
_atom_type_scat_Cromer_Mann_a4
_atom_type_scat_Cromer_Mann_b4
_atom_type_scat_Cromer_Mann_c
_atom_type_scat_source
'Hg  ' -4.9900 7.6860 20.6809 0.5450 19.0417 8.4484 21.6575 1.5729 5.9676 38.3246 12.6089 International_Tables_Vol_IV_Table_2.2B
'Mn  ' -0.5680 2.8080 11.2819 5.3409 7.3573 0.3432 3.0193 17.8674 2.2441 83.7543 1.0896 International_Tables_Vol_IV_Table_2.2B
'Cl  ' 0.3639 0.7018 11.4604 0.0104 7.1964 1.1662 6.2556 18.5194 1.6455 47.7784 -9.5574 International_Tables_Vol_IV_Table_2.2B
'N   ' 0.0311 0.0180 12.2126 0.0057 3.1322 9.8933 2.0125 28.9975 1.1663 0.5826 -11.5290 International_Tables_Vol_IV_Table_2.2B
'C   ' 0.0181 0.0091 2.3100 20.8439 1.0200 10.2075 1.5886 0.5687 0.8650 51.6512 0.2156 International_Tables_Vol_IV_Table_2.2B
'H   ' 0.0000 0.0000 0.4930 10.5109 0.3229 26.1257 0.1402 3.1424 0.0408 57.7997 0.0030 International_Tables_Vol_IV_Table_2.2B

loop_
_geom_angle_atom_site_label_1
_geom_angle_atom_site_label_2
_geom_angle_atom_site_label_3
_geom_angle
_geom_angle_publ_flag
Cl1 Hg1 Cl2 81.50(11) yes
Cl1 Hg1 C1 92.1(5) yes
Cl2 Hg1 C1 102.0(5) yes
Cl1 Hg1 C2 99.5(5) yes
Cl2 Hg1 C2 90.9(5) yes
C1 Hg1 C2 163.8(6) yes
Cl1 Mn1 Cl2 95.22(13) yes
Cl1 Mn1 N3 97.6(3) yes
Cl2 Mn1 N3 91.5(3) yes
Cl1 Mn1 N4 170.3(3) yes
Cl2 Mn1 N4 89.9(3) yes
N3 Mn1 N4 73.9(4) yes
Cl1 Mn1 N5 90.0(3) yes
Cl2 Mn1 N5 168.4(3) yes
N3 Mn1 N5 98.1(4) yes
N4 Mn1 N5 86.5(4) yes
Cl1 Mn1 N6 97.2(3) yes
Cl2 Mn1 N6 95.9(3) yes
N3 Mn1 N6 162.7(4) yes
N4 Mn1 N6 90.4(4) yes
N5 Mn1 N6 73.1(4) yes
Hg1 Cl1 Mn1 91.91(13) yes
Hg1 Cl2 Mn1 91.04(13) yes
Mn1 N3 C3 125.8(11) yes
Mn1 N3 C14 116.5(10) yes
C3 N3 C14 117.4(13) yes
Mn1 N4 C12 130.1(10) yes
Mn1 N4 C13 115.0(9) yes
C12 N4 C13 114.5(13) yes
Mn1 N5 C15 128.6(11) yes
Mn1 N5 C26 115.5(9) yes
C15 N5 C26 115.9(13) yes
Mn1 N6 C24 126.3(11) yes
Mn1 N6 C25 116.3(8) yes
C24 N6 C25 117.4(12) yes
Hg1 C1 N1 176.2(17) yes
Hg1 C2 N2 174.5(19) yes
N3 C3 C4 121.1(17) yes
N3 C3 H3 118.5(9) no
C4 C3 H3 120.3(11) no
C3 C4 C5 121.2(17) yes
C3 C4 H4 119.1(11) no
C5 C4 H4 119.6(10) no
C4 C5 C6 119.0(15) yes
C4 C5 H5 120.1(10) no
C6 C5 H5 120.9(11) no
C5 C6 C7 123.0(16) yes
C5 C6 C14 116.9(17) yes
C7 C6 C14 120.1(16) yes
C6 C7 C8 121.7(18) yes
C6 C7 H7 119.6(10) no
C8 C7 H7 118.7(13) no
C7 C8 C9 122.1(19) yes
C7 C8 H8 119.5(13) no
C9 C8 H8 118.4(12) no
C8 C9 C10 125.7(18) yes
C8 C9 C13 119.2(16) yes
C10 C9 C13 115.1(15) yes
C9 C10 C11 121.6(18) yes
C9 C10 H10 120.0(11) no
C11 C10 H10 118.4(12) no
C10 C11 C12 119.2(17) yes
C10 C11 H11 121.3(12) no
C12 C11 H11 119.5(11) no
N4 C12 C11 124.7(15) yes
N4 C12 H12 116.1(9) no
C11 C12 H12 119.2(11) no
N4 C13 C9 124.7(13) yes
N4 C13 C14 116.3(14) yes
C9 C13 C14 118.9(15) yes
N3 C14 C6 124.4(15) yes
N3 C14 C13 117.8(13) yes
C6 C14 C13 117.9(16) yes
N5 C15 C16 123.4(15) yes
N5 C15 H15 118.6(9) no
C16 C15 H15 117.9(10) no
C15 C16 C17 119.8(16) yes
C15 C16 H16 120.6(10) no
C17 C16 H16 119.6(11) no
C16 C17 C18 119.3(18) yes
C16 C17 H17 119.9(11) no
C18 C17 H17 120.8(11) no
C17 C18 C19 122.8(18) yes
C17 C18 C26 118.5(16) yes
C19 C18 C26 118.6(16) yes
C18 C19 C20 122.6(19) yes
C18 C19 H19 118.8(11) no
C20 C19 H19 118.6(13) no
C19 C20 C21 119.5(18) yes
C19 C20 H20 121.0(13) no
C21 C20 H20 119.5(10) no
C20 C21 C22 122.8(16) yes
C20 C21 C25 121.7(16) yes
C22 C21 C25 115.5(17) yes
C21 C22 C23 120.6(15) yes
C21 C22 H22 120.2(11) no
C23 C22 H22 119.2(10) no
C22 C23 C24 119.7(16) yes
C22 C23 H23 119.9(10) no
C24 C23 H23 120.5(11) no
N6 C24 C23 122.4(16) yes
N6 C24 H24 118.2(9) no
C23 C24 H24 119.4(11) no
N6 C25 C21 124.3(14) yes
N6 C25 C26 118.6(12) yes
C21 C25 C26 117.1(15) yes
N5 C26 C18 123.0(14) yes
N5 C26 C25 116.6(14) yes
C18 C26 C25 120.4(13) yes

loop_
_geom_bond_atom_site_label_1
_geom_bond_atom_site_label_2
_geom_bond_distance
_geom_bond_publ_flag
Hg1 Cl1 2.813(4) yes
Hg1 Cl2 2.829(4) yes
Hg1 C1 2.061(19) yes
Hg1 C2 2.070(19) yes
Mn1 Cl1 2.481(4) yes
Mn1 Cl2 2.505(4) yes
Mn1 N3 2.240(11) yes
Mn1 N4 2.272(12) yes
Mn1 N5 2.295(11) yes
Mn1 N6 2.250(11) yes
N1 C1 1.118(19) yes
N2 C2 1.110(19) yes
N3 C3 1.339(17) yes
N3 C14 1.364(18) yes
N4 C12 1.347(17) yes
N4 C13 1.395(17) yes
N5 C15 1.373(17) yes
N5 C26 1.373(15) yes
N6 C24 1.344(17) yes
N6 C25 1.364(18) yes
C3 C4 1.42(2) yes
C3 H3 0.950 no
C4 C5 1.36(2) yes
C4 H4 0.950 no
C5 C6 1.40(2) yes
C5 H5 0.950 no
C6 C7 1.41(2) yes
C6 C14 1.41(2) yes
C7 C8 1.30(2) yes
C7 H7 0.950 no
C8 C9 1.42(2) yes
C8 H8 0.950 no
C9 C10 1.41(2) yes
C9 C13 1.40(2) yes
C10 C11 1.34(2) yes
C10 H10 0.950 no
C11 C12 1.37(2) yes
C11 H11 0.950 no
C12 H12 0.950 no
C13 C14 1.46(2) yes
C15 C16 1.39(2) yes
C15 H15 0.950 no
C16 C17 1.37(2) yes
C16 H16 0.950 no
C17 C18 1.40(2) yes
C17 H17 0.950 no
C18 C19 1.43(2) yes
C18 C26 1.40(2) yes
C19 C20 1.32(3) yes
C19 H19 0.950 no
C20 C21 1.42(2) yes
C20 H20 0.950 no
C21 C22 1.42(2) yes
C21 C25 1.413(19) yes
C22 C23 1.37(2) yes
C22 H22 0.950 no
C23 C24 1.40(2) yes
C23 H23 0.950 no
C24 H24 0.950 no
C25 C26 1.440(19) yes

loop_
_cod_related_entry_id
_cod_related_entry_database
_cod_related_entry_code
1 ChemSpider 30661505
